data_2011278
loop_
_publ_author_name
'Ng, Seik Weng'
'Shanmuga Sundara Raj, S.'
'Fun, Hoong-Kun'
'Razak, Ibrahim Abdul'
'Hook, James M.'

_publ_section_title
;
 Linear chains in polymeric dicyclohexylammonium
 tributyl(4-oxo-4<i>H</i>-pyran-2,6-dicarboxylato)stannate and
 methylphenylammonium tributyl(pyridine-2,6-dicarboxylato)stannate
 containing trigonal bipyramidal tin
;
_journal_issue 8
_journal_name_full 'Acta Crystallographica Section C'
_journal_page_first 966
_journal_page_last 968
_journal_paper_doi 10.1107/S0108270100008106
_journal_volume 56
_journal_year 2000
_chemical_formula_iupac '(C12 H24 N)[Sn(C7 H2 O6 )(C4 H9 )3 ]'
_chemical_formula_moiety 'C12 H24 N + , C19 H29 O6 Sn - '
_chemical_formula_sum 'C31 H53 N O6 Sn'
_chemical_formula_weight 654.43
_chemical_name_systematic
;
  Dicyclohexylammonium 4-oxo-4H-pyran-2,6-dicarboxylatotributylstannate
;
_space_group_IT_number 14
_symmetry_cell_setting monoclinic
_symmetry_space_group_name_Hall '-P 2ybc'
_symmetry_space_group_name_H-M 'P 1 21/c 1'
_audit_creation_method SHELXL-97
_cell_angle_alpha 90.00
_cell_angle_beta 98.4540(10)
_cell_angle_gamma 90.00
_cell_formula_units_Z 8
_cell_length_a 18.1212(3)
_cell_length_b 18.0363(2)
_cell_length_c 21.89370(10)
_cell_measurement_reflns_used 7059
_cell_measurement_temperature 298(2)
_cell_measurement_theta_max 28.31
_cell_measurement_theta_min 1.14
_cell_volume 7077.97(15)
_computing_cell_refinement 'SAINT (Siemens, 1996)'
_computing_data_collection 'SMART (Siemens, 1996)'
_computing_data_reduction SAINT
_computing_molecular_graphics 'ORTEPII (Johnson, 1976)'
_computing_publication_material SHELXL97
_computing_structure_refinement 'SHELXL97 (Sheldrick, 1997)'
_computing_structure_solution 'SHELXS97 (Sheldrick, 1997)'
_diffrn_ambient_temperature 298(2)
_diffrn_measured_fraction_theta_full .992
_diffrn_measured_fraction_theta_max .992
_diffrn_measurement_device_type 'Siemens CCD area-detector diffractometer'
_diffrn_measurement_method '\w scan'
_diffrn_radiation_monochromator graphite
_diffrn_radiation_source 'fine-focus sealed tube'
_diffrn_radiation_type MoK\a
_diffrn_radiation_wavelength .71073
_diffrn_reflns_av_R_equivalents .0550
_diffrn_reflns_av_sigmaI/netI .0624
_diffrn_reflns_limit_h_max 15
_diffrn_reflns_limit_h_min -21
_diffrn_reflns_limit_k_max 21
_diffrn_reflns_limit_k_min -19
_diffrn_reflns_limit_l_max 26
_diffrn_reflns_limit_l_min -26
_diffrn_reflns_number 36773
_diffrn_reflns_theta_full 25.00
_diffrn_reflns_theta_max 25.00
_diffrn_reflns_theta_min 1.14
_exptl_absorpt_coefficient_mu .759
_exptl_absorpt_correction_T_max .8630
_exptl_absorpt_correction_T_min .7614
_exptl_absorpt_correction_type empirical
_exptl_absorpt_process_details '(SADABS; Sheldrick, 1996)'
_exptl_crystal_colour Colorless
_exptl_crystal_density_diffrn 1.228
_exptl_crystal_density_method 'not measured'
_exptl_crystal_description Parallelepiped
_exptl_crystal_F_000 2752
_exptl_crystal_size_max .38
_exptl_crystal_size_mid .24
_exptl_crystal_size_min .20
_refine_diff_density_max .743
_refine_diff_density_min -.427
_refine_ls_extinction_method none
_refine_ls_goodness_of_fit_ref 1.072
_refine_ls_hydrogen_treatment constr
_refine_ls_matrix_type full
_refine_ls_number_parameters 703
_refine_ls_number_reflns 12367
_refine_ls_number_restraints 330
_refine_ls_restrained_S_all 1.118
_refine_ls_R_factor_all .1280
_refine_ls_R_factor_gt .0681
_refine_ls_shift/su_max <0.001
_refine_ls_shift/su_mean .000
_refine_ls_structure_factor_coef Fsqd
_refine_ls_weighting_details 'calc w = 1/[\s^2^(Fo^2^)+(0.0667P)^2^+9.8444P] where P=(Fo^2^+2Fc^2^)/3'
_refine_ls_weighting_scheme calc
_refine_ls_wR_factor_ref .1889
_reflns_number_gt 6929
_reflns_number_total 12367
_reflns_threshold_expression I>2\s(I)
_cod_data_source_file sk1382.cif
_cod_data_source_block I
_cod_depositor_comments
;
The following automatic conversions were performed:
'_symmetry_cell_setting' value 'Monoclinic' changed to 'monoclinic'
according to '/home/saulius/struct/CIF-dictionaries/cif_core.dic'
dictionary named 'cif_core.dic' version 2.4.1 from 2010-06-29.

Automatic conversion script
Id: cif_fix_enum 1527 2010-12-29 10:47:43Z saulius 

The following automatic conversions were performed:

'_symmetry_cell_setting' value 'Monoclinic' changed to 'monoclinic'
according to /home/saulius/struct/CIF-dictionaries/cif_core.dic
dictionary named 'cif_core.dic' version 2.4.1 from
2010-06-29.

'_exptl_absorpt_correction_type' value 'Empirical'
changed to 'empirical' according to
/home/saulius/struct/CIF-dictionaries/cif_core.dic dictionary named
'cif_core.dic' version 2.4.1 from 2010-06-29.

Automatic conversion script
Id: cif_fix_values 1715 2011-07-08 13:25:40Z adriana 
;
_cod_original_cell_volume 7078.00(10)
_cod_original_sg_symbol_H-M 'P 21/c'
_cod_database_code 2011278
_cod_database_fobs_code 2011278

loop_
_symmetry_equiv_pos_as_xyz
'x, y, z'
'-x, y+1/2, -z+1/2'
'-x, -y, -z'
'x, -y-1/2, z-1/2'

loop_
_atom_site_label
_atom_site_fract_x
_atom_site_fract_y
_atom_site_fract_z
_atom_site_U_iso_or_equiv
_atom_site_adp_type
_atom_site_calc_flag
_atom_site_refinement_flags
_atom_site_occupancy
_atom_site_disorder_assembly
_atom_site_disorder_group
_atom_site_type_symbol
Sn1a .38443(3) .24258(3) -.01880(2) .0833(2) Uani d . 1 . . Sn
O1a .3738(3) .1835(3) .0718(2) .091(2) Uani d . 1 . . O
O2a .4280(3) .2729(3) .1329(2) .0840(10) Uani d . 1 . . O
O3a .3824(4) .1968(3) .3890(2) .111(2) Uani d . 1 . . O
O4a .4461(4) .2755(3) .3372(2) .104(2) Uani d . 1 . . O
O5a .3999(2) .2044(2) .2324(2) .0610(10) Uani d . 1 . . O
O6a .3131(3) -.0031(3) .2297(2) .105(2) Uani d . 1 . . O
N1a .4960(3) .3469(3) .2380(2) .0680(10) Uani d . 1 . . N
C1a .3274(6) .1500(6) -.0637(4) .139(4) Uani d DU 1 . . C
C2a .2441(7) .1542(8) -.0599(7) .212(5) Uani d DU 1 . . C
C3a .2025(7) .0856(8) -.0853(8) .233(6) Uani d DU 1 . . C
C4a .1195(7) .1001(9) -.0904(8) .254(8) Uani d DU 1 . . C
C5a .5030(6) .2388(6) .0000(5) .141(4) Uani d DU 1 . . C
C6a .5256(8) .1562(7) .0011(8) .233(6) Uani d DU 1 . . C
C7a .6077(8) .1408(9) .0100(10) .301(8) Uani d DU 1 . . C
C8a .6140(10) .0590(10) -.0070(10) .330(10) Uani d DU 1 . . C
C9a .3191(7) .3291(6) .0063(5) .161(4) Uani d DU 1 . . C
C10a .3240(10) .4106(8) -.0070(10) .312(8) Uani d DU 1 . . C
C11a .4030(10) .4360(10) .0210(10) .340(10) Uani d DU 1 . . C
C12a .408(2) .5120(10) -.014(2) .53(2) Uani d DU 1 . . C
C13a .3950(4) .2137(4) .1231(3) .071(2) Uani d . 1 . . C
C14a .3790(3) .1678(4) .1780(2) .055(2) Uani d . 1 . . C
C15a .3483(4) .1013(4) .1748(3) .065(2) Uani d . 1 . . C
C16a .3360(4) .0605(4) .2304(3) .074(2) Uani d . 1 . . C
C17a .3549(4) .1038(4) .2862(3) .072(2) Uani d . 1 . . C
C18a .3852(4) .1700(4) .2853(2) .064(2) Uani d . 1 . . C
C19a .4082(5) .2209(5) .3417(3) .081(2) Uani d . 1 . . C
C20a .4675(4) .4239(4) .2426(3) .081(2) Uani d D 1 . . C
C21a .4933(4) .4564(4) .3065(4) .109(3) Uani d D 1 . . C
C22a .4613(5) .5341(5) .3125(5) .147(4) Uani d D 1 . . C
C23a .3763(5) .5325(6) .2983(6) .163(5) Uani d D 1 . . C
C24a .3508(5) .5009(5) .2338(5) .158(5) Uani d D 1 . . C
C25a .3823(4) .4225(4) .2285(4) .102(3) Uani d D 1 . . C
C26a .5778(4) .3393(4) .2344(3) .081(2) Uani d D 1 . . C
C27a .6010(4) .2601(4) .2505(5) .125(3) Uani d D 1 . . C
C28a .6843(5) .2496(7) .2483(6) .165(5) Uani d D 1 . . C
C29a .7005(5) .2689(6) .1840(6) .148(5) Uani d D 1 . . C
C30a .6769(4) .3481(6) .1661(5) .133(4) Uani d D 1 . . C
C31a .5945(4) .3611(5) .1709(3) .105(3) Uani d D 1 . . C
Sn1b .88239(4) .27728(3) .45858(2) .1011(3) Uani d . 1 . . Sn
O1b .8709(4) .2207(3) .3642(2) .113(2) Uani d . 1 . . O
O2b .9337(4) .2965(3) .3101(2) .109(2) Uani d . 1 . . O
O3b .8857(3) .1692(3) .0539(2) .106(2) Uani d . 1 . . O
O4b .9351(4) .2662(3) .1076(2) .101(2) Uani d . 1 . . O
O5b .9012(2) .2109(2) .2110(2) .0680(10) Uani d . 1 . . O
O6b .8210(3) .0027(3) .2234(3) .111(2) Uani d . 1 . . O
N1b .9903(3) .3531(3) .2080(2) .0710(10) Uani d . 1 . . N
C1b .8083(7) .1914(8) .4868(5) .189(5) Uani d DU 1 . . C
C2b .7364(9) .2010(10) .4416(9) .301(8) Uani d DU 1 . . C
C3b .6870(10) .1340(10) .4470(10) .390(10) Uani d DU 1 . . C
C4b .6170(10) .137(2) .3980(10) .47(2) Uani d DU 1 . . C
C5b .9993(6) .2498(6) .4712(5) .133(3) Uani d DU 1 . . C
C6b 1.0086(7) .1642(6) .4733(7) .192(5) Uani d DU 1 . . C
C7b 1.0904(8) .1419(9) .4738(9) .256(7) Uani d DU 1 . . C
C8b 1.0980(10) .0579(9) .4930(10) .330(10) Uani d DU 1 . . C
C9b .8353(6) .3795(6) .4219(4) .151(4) Uani d DU 1 . . C
C10b .8924(7) .4417(6) .4278(6) .174(4) Uani d DU 1 . . C
C11b .8562(7) .5163(6) .4056(7) .202(5) Uani d DU 1 . . C
C12b .9200(9) .5724(8) .4079(8) .249(8) Uani d DU 1 . . C
C13b .8978(5) .2405(5) .3170(3) .087(2) Uani d . 1 . . C
C14b .8822(4) .1849(4) .2653(2) .065(2) Uani d . 1 . . C
C15b .8543(4) .1175(4) .2705(3) .073(2) Uani d . 1 . . C
C16b .8415(4) .0668(4) .2189(3) .076(2) Uani d . 1 . . C
C17b .8580(4) .0989(4) .1624(3) .073(2) Uani d . 1 . . C
C18b .8863(4) .1665(4) .1600(2) .064(2) Uani d . 1 . . C
C19b .9056(5) .2054(4) .1029(3) .082(2) Uani d . 1 . . C
C20b .9556(3) .4269(4) .1938(3) .079(2) Uani d D 1 . . C
C21b .9762(5) .4823(4) .2459(4) .127(4) Uani d D 1 . . C
C22b .9406(5) .5584(4) .2278(6) .161(5) Uani d D 1 . . C
C23b .8562(5) .5512(5) .2137(5) .141(4) Uani d D 1 . . C
C24b .8342(5) .4945(5) .1631(5) .124(3) Uani d D 1 . . C
C25b .8704(4) .4192(4) .1804(4) .100(3) Uani d D 1 . . C
C26b 1.0735(4) .3487(4) .2144(3) .086(2) Uani d D 1 . . C
C27b 1.1023(4) .3733(5) .1561(4) .117(3) Uani d D 1 . . C
C28b 1.1876(4) .3627(6) .1608(5) .148(4) Uani d D 1 . . C
C29b 1.2098(6) .2840(7) .1812(7) .198(8) Uani d D 1 . . C
C30b 1.1831(6) .2621(7) .2417(7) .197(8) Uani d D 1 . . C
C31b 1.0969(5) .2701(4) .2343(6) .149(5) Uani d D 1 . . C
H1a1 .4704 .3255 .2042 .102 Uiso calc R 1 . . H
H1a2 .4860 .3211 .2710 .102 Uiso calc R 1 . . H
H1a3 .3349 .1491 -.1066 .209 Uiso calc R 1 . . H
H1a4 .3477 .1046 -.0443 .209 Uiso calc R 1 . . H
H2a1 .2372 .1608 -.0171 .318 Uiso calc R 1 . . H
H2a2 .2232 .1972 -.0829 .318 Uiso calc R 1 . . H
H3a1 .2162 .0438 -.0581 .350 Uiso calc R 1 . . H
H3a2 .2154 .0738 -.1257 .350 Uiso calc R 1 . . H
H4a1 .0926 .0571 -.1073 .382 Uiso calc R 1 . . H
H4a2 .1065 .1418 -.1170 .382 Uiso calc R 1 . . H
H4a3 .1069 .1104 -.0502 .382 Uiso calc R 1 . . H
H5a1 .5246 .2650 -.0318 .211 Uiso calc R 1 . . H
H5a2 .5205 .2618 .0395 .211 Uiso calc R 1 . . H
H6a1 .5043 .1319 .0340 .349 Uiso calc R 1 . . H
H6a2 .5035 .1338 -.0375 .349 Uiso calc R 1 . . H
H7a1 .6295 .1492 .0528 .451 Uiso calc R 1 . . H
H7a2 .6327 .1722 -.0163 .451 Uiso calc R 1 . . H
H8a1 .6654 .0464 -.0061 .493 Uiso calc R 1 . . H
H8a2 .5877 .0513 -.0481 .493 Uiso calc R 1 . . H
H8a3 .5922 .0289 .0215 .493 Uiso calc R 1 . . H
H9a1 .2682 .3155 -.0100 .242 Uiso calc R 1 . . H
H9a2 .3228 .3257 .0508 .242 Uiso calc R 1 . . H
H10a .2871 .4378 .0114 .468 Uiso calc R 1 . . H
H10b .3159 .4193 -.0513 .468 Uiso calc R 1 . . H
H11a .4410 .4016 .0117 .512 Uiso calc R 1 . . H
H11b .4075 .4436 .0649 .512 Uiso calc R 1 . . H
H12a .4547 .5352 .0004 .793 Uiso calc R 1 . . H
H12b .3677 .5431 -.0067 .793 Uiso calc R 1 . . H
H12c .4046 .5022 -.0577 .793 Uiso calc R 1 . . H
H15a .3340 .0798 .1363 .098 Uiso calc R 1 . . H
H17a .3453 .0844 .3236 .108 Uiso calc R 1 . . H
H20a .4868 .4548 .2118 .122 Uiso calc R 1 . . H
H21a .5474 .4588 .3137 .163 Uiso calc R 1 . . H
H21b .4774 .4242 .3377 .163 Uiso calc R 1 . . H
H22a .4764 .5524 .3541 .220 Uiso calc R 1 . . H
H22b .4809 .5674 .2841 .220 Uiso calc R 1 . . H
H23a .3569 .5824 .3007 .244 Uiso calc R 1 . . H
H23b .3565 .5023 .3288 .244 Uiso calc R 1 . . H
H24a .3678 .5329 .2031 .237 Uiso calc R 1 . . H
H24b .2967 .4992 .2259 .237 Uiso calc R 1 . . H
H25a .3626 .3897 .2573 .153 Uiso calc R 1 . . H
H25b .3670 .4036 .1871 .153 Uiso calc R 1 . . H
H26a .6055 .3725 .2651 .121 Uiso calc R 1 . . H
H27a .5725 .2265 .2215 .187 Uiso calc R 1 . . H
H27b .5903 .2484 .2916 .187 Uiso calc R 1 . . H
H28a .7132 .2815 .2786 .247 Uiso calc R 1 . . H
H28b .6985 .1986 .2581 .247 Uiso calc R 1 . . H
H29a .6740 .2347 .1543 .223 Uiso calc R 1 . . H
H29b .7535 .2633 .1826 .223 Uiso calc R 1 . . H
H30a .6854 .3577 .1241 .200 Uiso calc R 1 . . H
H30b .7072 .3825 .1931 .200 Uiso calc R 1 . . H
H31a .5824 .4130 .1634 .157 Uiso calc R 1 . . H
H31b .5637 .3320 .1397 .157 Uiso calc R 1 . . H
H1b1 .9712 .3215 .1780 .107 Uiso calc R 1 . . H
H1b2 .9764 .3368 .2435 .107 Uiso calc R 1 . . H
H1b3 .8292 .1424 .4833 .284 Uiso calc R 1 . . H
H1b4 .7997 .1991 .5290 .284 Uiso calc R 1 . . H
H2b1 .7106 .2457 .4515 .451 Uiso calc R 1 . . H
H2b2 .7476 .2055 .3998 .451 Uiso calc R 1 . . H
H3b1 .6733 .1316 .4878 .582 Uiso calc R 1 . . H
H3b2 .7153 .0889 .4407 .582 Uiso calc R 1 . . H
H4b1 .5907 .0905 .3974 .705 Uiso calc R 1 . . H
H4b2 .6305 .1465 .3582 .705 Uiso calc R 1 . . H
H4b3 .5848 .1761 .4086 .705 Uiso calc R 1 . . H
H5b1 1.0222 .2700 .4374 .200 Uiso calc R 1 . . H
H5b2 1.0240 .2713 .5094 .200 Uiso calc R 1 . . H
H6b1 .9912 .1450 .5100 .288 Uiso calc R 1 . . H
H6b2 .9782 .1425 .4375 .288 Uiso calc R 1 . . H
H7b1 1.1227 .1720 .5031 .384 Uiso calc R 1 . . H
H7b2 1.1046 .1490 .4331 .384 Uiso calc R 1 . . H
H8b1 1.1488 .0425 .4945 .497 Uiso calc R 1 . . H
H8b2 1.0666 .0284 .4628 .497 Uiso calc R 1 . . H
H8b3 1.0825 .0513 .5326 .497 Uiso calc R 1 . . H
H9b1 .8153 .3727 .3787 .227 Uiso calc R 1 . . H
H9b2 .7944 .3933 .4436 .227 Uiso calc R 1 . . H
H10c .9314 .4297 .4035 .261 Uiso calc R 1 . . H
H10d .9151 .4462 .4706 .261 Uiso calc R 1 . . H
H11c .8301 .5118 .3638 .303 Uiso calc R 1 . . H
H11d .8210 .5320 .4323 .303 Uiso calc R 1 . . H
H12d .9003 .6198 .3939 .373 Uiso calc R 1 . . H
H12e .9549 .5558 .3818 .373 Uiso calc R 1 . . H
H12f .9450 .5767 .4496 .373 Uiso calc R 1 . . H
H15b .8426 .1025 .3086 .109 Uiso calc R 1 . . H
H17b .8486 .0713 .1262 .110 Uiso calc R 1 . . H
H20b .9731 .4463 .1567 .118 Uiso calc R 1 . . H
H21c 1.0300 .4875 .2545 .191 Uiso calc R 1 . . H
H21d .9587 .4645 .2831 .191 Uiso calc R 1 . . H
H22c .9536 .5932 .2614 .241 Uiso calc R 1 . . H
H22d .9598 .5773 .1918 .241 Uiso calc R 1 . . H
H23c .8367 .5362 .2507 .212 Uiso calc R 1 . . H
H23d .8347 .5989 .2008 .212 Uiso calc R 1 . . H
H24c .8496 .5119 .1250 .187 Uiso calc R 1 . . H
H24d .7804 .4891 .1562 .187 Uiso calc R 1 . . H
H25c .8571 .3845 .1467 .150 Uiso calc R 1 . . H
H25d .8519 .3998 .2165 .150 Uiso calc R 1 . . H
H26b 1.0941 .3824 .2477 .129 Uiso calc R 1 . . H
H27c 1.0902 .4252 .1485 .176 Uiso calc R 1 . . H
H27d 1.0776 .3449 .1213 .176 Uiso calc R 1 . . H
H28c 1.2030 .3725 .1210 .221 Uiso calc R 1 . . H
H28d 1.2129 .3978 .1904 .221 Uiso calc R 1 . . H
H29c 1.2637 .2797 .1862 .296 Uiso calc R 1 . . H
H29d 1.1891 .2497 .1491 .296 Uiso calc R 1 . . H
H30c 1.2062 .2939 .2749 .296 Uiso calc R 1 . . H
H30d 1.1972 .2113 .2520 .296 Uiso calc R 1 . . H
H31c 1.0739 .2351 .2037 .223 Uiso calc R 1 . . H
H31d 1.0799 .2589 .2733 .223 Uiso calc R 1 . . H

loop_
_atom_site_aniso_label
_atom_site_aniso_U_11
_atom_site_aniso_U_22
_atom_site_aniso_U_33
_atom_site_aniso_U_12
_atom_site_aniso_U_13
_atom_site_aniso_U_23
Sn1a .1075(4) .1069(4) .0382(2) -.0017(3) .0198(2) -.0033(2)
O1a .129(4) .110(4) .034(2) -.027(3) .017(2) -.008(2)
O2a .112(4) .091(3) .049(2) -.028(3) .012(2) .004(2)
O3a .175(5) .123(4) .041(3) -.031(4) .040(3) -.008(2)
O4a .147(5) .117(4) .050(3) -.038(4) .020(3) -.011(3)
O5a .076(3) .075(3) .034(2) .000(2) .015(2) .001(2)
O6a .154(5) .070(3) .098(4) -.015(3) .039(3) .005(3)
N1a .066(4) .076(4) .063(3) -.010(3) .014(3) -.008(2)
C1a .160(8) .178(8) .082(5) -.043(8) .023(6) -.029(6)
C2a .230(10) .220(10) .182(9) -.040(10) .021(9) -.085(8)
C3a .230(10) .240(10) .220(10) -.030(10) .020(10) -.090(10)
C4a .220(10) .270(10) .270(10) .030(10) .020(10) -.100(10)
C5a .145(8) .177(9) .105(7) -.009(7) .037(6) .007(6)
C6a .190(10) .260(10) .250(10) .020(10) .050(10) .070(10)
C7a .300(10) .300(10) .310(10) .000(10) .070(10) .040(10)
C8a .34(2) .30(2) .35(2) .01(2) .05(2) .00(2)
C9a .220(10) .172(9) .100(6) .050(9) .053(7) .021(6)
C10a .330(10) .310(10) .300(10) .020(10) .080(10) -.010(10)
C11a .33(2) .33(2) .36(2) .000(10) .060(10) .010(10)
C12a .52(2) .52(2) .55(2) .03(2) .09(2) .00(2)
C13a .082(5) .090(5) .044(4) .000(4) .020(3) .000(3)
C14a .059(4) .071(4) .036(3) .007(3) .008(3) .001(2)
C15a .074(4) .072(4) .051(3) .002(4) .016(3) -.003(3)
C16a .095(5) .066(5) .066(4) .004(4) .025(4) .004(3)
C17a .095(5) .072(5) .053(4) -.002(4) .023(3) .009(3)
C18a .069(4) .087(5) .039(3) .011(4) .017(3) .005(3)
C19a .105(6) .100(6) .040(4) .003(5) .020(4) -.004(3)
C20a .083(6) .072(5) .092(5) -.005(4) .030(4) -.006(4)
C21a .095(6) .109(7) .128(7) -.020(5) .033(5) -.047(5)
C22a .114(8) .112(8) .220(10) -.010(6) .046(8) -.070(8)
C23a .130(10) .105(8) .27(2) -.002(7) .080(10) -.064(9)
C24a .113(8) .130(10) .24(2) .034(7) .069(9) -.005(9)
C25a .081(6) .104(6) .123(7) .006(5) .024(5) -.006(5)
C26a .069(5) .086(5) .086(5) -.001(4) .008(4) -.015(4)
C27a .087(7) .113(7) .170(10) .021(6) .019(6) .024(6)
C28a .115(9) .180(10) .200(10) .060(8) .024(9) .000(10)
C29a .085(7) .140(10) .220(10) .012(7) .040(8) -.067(9)
C30a .090(7) .150(9) .170(10) -.008(7) .065(6) -.028(8)
C31a .078(6) .138(7) .107(6) -.001(5) .044(5) -.004(5)
Sn1b .1472(6) .1153(5) .0449(3) -.0084(4) .0284(3) .0004(2)
O1b .157(5) .143(5) .044(3) -.033(4) .032(3) -.011(3)
O2b .165(6) .112(4) .054(3) -.031(4) .028(3) -.010(3)
O3b .178(6) .098(4) .046(3) -.020(4) .026(3) -.007(2)
O4b .170(6) .086(4) .051(3) -.027(4) .033(3) .000(2)
O5b .089(3) .077(3) .040(2) -.006(2) .016(2) .000(2)
O6b .143(5) .082(4) .120(4) -.016(4) .059(4) .007(3)
N1b .077(4) .071(4) .068(3) -.006(3) .022(3) -.003(3)
C1b .200(10) .270(10) .099(7) -.090(10) .024(7) -.003(8)
C2b .320(10) .330(10) .270(10) -.090(10) .100(10) .040(10)
C3b .40(2) .39(2) .37(2) -.050(10) .040(10) .020(10)
C4b .48(2) .47(2) .46(2) .03(2) .05(2) .01(2)
C5b .141(7) .169(8) .098(6) -.036(7) .044(6) -.009(6)
C6b .178(9) .220(10) .186(9) .037(9) .037(8) -.024(9)
C7b .250(10) .260(10) .250(10) .040(10) .030(10) -.040(10)
C8b .34(2) .33(2) .32(2) .06(2) .060(10) -.03(2)
C9b .190(10) .176(9) .082(6) .006(8) .010(6) .005(6)
C10b .220(10) .164(9) .129(7) .004(8) .000(7) .033(7)
C11b .240(10) .200(10) .149(9) .010(10) -.004(9) .018(9)
C12b .30(2) .210(10) .220(10) -.040(10) .010(10) -.010(10)
C13b .114(6) .101(6) .047(4) .000(5) .016(4) -.002(4)
C14b .072(4) .086(5) .038(3) .003(4) .013(3) .011(3)
C15b .073(5) .094(5) .055(4) .008(4) .022(3) .015(3)
C16b .079(5) .077(5) .079(5) -.001(4) .030(4) .009(4)
C17b .091(5) .073(5) .060(4) -.004(4) .025(3) -.005(3)
C18b .074(4) .077(5) .041(3) .002(4) .008(3) -.001(3)
C19b .122(6) .083(5) .043(4) .005(5) .025(4) .002(3)
C20b .073(5) .077(5) .089(5) -.008(4) .022(4) .006(4)
C21b .099(7) .099(7) .180(10) -.004(6) .000(6) -.046(6)
C22b .095(8) .089(7) .30(2) .010(6) .019(8) -.046(8)
C23b .107(8) .105(7) .220(10) .006(6) .033(8) -.017(8)
C24b .084(6) .132(8) .156(9) .011(6) .014(6) .025(7)
C25b .078(6) .094(6) .129(7) -.004(5) .020(5) .000(5)
C26b .079(5) .082(5) .095(5) .005(4) .009(4) -.008(4)
C27b .089(6) .152(8) .119(7) .003(6) .041(5) -.011(6)
C28b .084(7) .190(10) .180(10) -.004(7) .046(7) -.032(9)
C29b .109(9) .130(10) .35(2) .039(9) .020(10) -.070(10)
C30b .120(10) .140(10) .33(2) .038(9) .010(10) .060(10)
C31b .115(9) .087(7) .240(10) .016(6) .007(8) .023(7)

loop_
_atom_type_symbol
_atom_type_description
_atom_type_scat_dispersion_real
_atom_type_scat_dispersion_imag
_atom_type_scat_source
C C .0033 .0016 'International Tables Vol C Tables 4.2.6.8 and 6.1.1.4'
H H .0000 .0000 'International Tables Vol C Tables 4.2.6.8 and 6.1.1.4'
N N .0061 .0033 'International Tables Vol C Tables 4.2.6.8 and 6.1.1.4'
O O .0106 .0060 'International Tables Vol C Tables 4.2.6.8 and 6.1.1.4'
Sn Sn -.6537 1.4246 'International Tables Vol C Tables 4.2.6.8 and 6.1.1.4'

loop_
_geom_angle_atom_site_label_1
_geom_angle_atom_site_label_2
_geom_angle_atom_site_label_3
_geom_angle_site_symmetry_3
_geom_angle
_geom_angle_publ_flag
C1a Sn1a C5a . 118.2(4) yes
C1a Sn1a C9a . 117.0(5) yes
C1a Sn1a O1a . 86.5(3) yes
C1a Sn1a O3a 4_565 91.4(3) yes
C5a Sn1a C9a . 124.8(5) yes
C5a Sn1a O1a . 91.6(3) yes
C5a Sn1a O3a 4_565 94.0(3) yes
C9a Sn1a O1a . 89.8(3) yes
C9a Sn1a O3a 4_565 86.5(3) yes
O1a Sn1a O3a 4_565 174.3(2) yes
C13a O1a Sn1a . 121.3(5) no
C19a O3a Sn1a 4_566 126.4(5) no
C14a O5a C18a . 117.0(5) no
C20a N1a C26a . 116.3(5) no
C2a C1a Sn1a . 110.7(7) no
C3a C2a C1a . 113.0(10) no
C2a C3a C4a . 109.0(10) no
C6a C5a Sn1a . 107.0(8) no
C7a C6a C5a . 116.0(10) no
C6a C7a C8a . 105.0(10) no
C10a C9a Sn1a . 129.0(10) no
C9a C10a C11a . 107.0(10) no
C10a C11a C12a . 101.0(10) no
O2a C13a O1a . 127.7(6) no
O2a C13a C14a . 118.7(6) no
O1a C13a C14a . 113.6(6) no
C15a C14a O5a . 123.2(5) no
C15a C14a C13a . 125.5(5) no
O5a C14a C13a . 111.3(5) no
C14a C15a C16a . 121.7(6) no
O6a C16a C17a . 123.7(6) no
O6a C16a C15a . 123.6(6) no
C17a C16a C15a . 112.6(6) no
C18a C17a C16a . 121.6(6) no
C17a C18a O5a . 123.7(5) no
C17a C18a C19a . 126.3(6) no
O5a C18a C19a . 110.0(6) no
O4a C19a O3a . 128.5(7) no
O4a C19a C18a . 120.5(6) no
O3a C19a C18a . 111.0(7) no
N1a C20a C21a . 111.0(6) no
N1a C20a C25a . 108.7(5) no
C21a C20a C25a . 110.8(6) no
C20a C21a C22a . 111.2(7) no
C23a C22a C21a . 110.5(7) no
C22a C23a C24a . 110.7(8) no
C23a C24a C25a . 110.4(7) no
C20a C25a C24a . 110.2(6) no
N1a C26a C27a . 108.4(6) no
N1a C26a C31a . 110.8(5) no
C27a C26a C31a . 111.7(6) no
C26a C27a C28a . 110.5(7) no
C29a C28a C27a . 109.1(8) no
C28a C29a C30a . 111.4(8) no
C29a C30a C31a . 111.4(7) no
C26a C31a C30a . 110.5(6) no
C1b Sn1b C5b . 115.6(5) yes
C1b Sn1b C9b . 119.1(5) yes
C1b Sn1b O1b . 87.8(4) yes
C1b Sn1b O3b 4_566 88.6(4) yes
C5b Sn1b C9b . 125.3(4) yes
C5b Sn1b O1b . 88.3(3) yes
C5b Sn1b O3b 4_566 94.9(3) yes
C9b Sn1b O1b . 93.8(3) yes
C9b Sn1b O3b 4_566 86.2(3) yes
O1b Sn1b O3b 4_566 176.0(2) yes
C13b O1b Sn1b . 128.4(5) no
C19b O3b Sn1b 4_565 121.4(5) no
C18b O5b C14b . 117.6(5) no
C20b N1b C26b . 117.3(5) no
C2b C1b Sn1b . 103.7(9) no
C3b C2b C1b . 108.0(10) no
C2b C3b C4b . 111.0(10) no
C6b C5b Sn1b . 109.4(7) no
C7b C6b C5b . 111.0(10) no
C6b C7b C8b . 108.0(10) no
C10b C9b Sn1b . 112.1(7) no
C9b C10b C11b . 111.4(9) no
C12b C11b C10b . 106.0(10) no
O2b C13b O1b . 127.9(7) no
O2b C13b C14b . 120.1(7) no
O1b C13b C14b . 112.0(8) no
C15b C14b O5b . 122.4(6) no
C15b C14b C13b . 125.2(6) no
O5b C14b C13b . 112.4(6) no
C14b C15b C16b . 122.1(6) no
O6b C16b C17b . 123.6(7) no
O6b C16b C15b . 123.5(7) no
C17b C16b C15b . 112.9(6) no
C18b C17b C16b . 122.2(6) no
C17b C18b O5b . 122.6(5) no
C17b C18b C19b . 126.4(6) no
O5b C18b C19b . 111.1(6) no
O4b C19b O3b . 127.3(6) no
O4b C19b C18b . 119.8(6) no
O3b C19b C18b . 112.9(7) no
N1b C20b C21b . 112.5(6) no
N1b C20b C25b . 110.0(5) no
C21b C20b C25b . 109.5(6) no
C20b C21b C22b . 110.1(7) no
C23b C22b C21b . 110.3(7) no
C24b C23b C22b . 110.8(7) no
C23b C24b C25b . 111.1(7) no
C24b C25b C20b . 110.4(6) no
N1b C26b C27b . 111.9(6) no
N1b C26b C31b . 108.1(6) no
C27b C26b C31b . 113.4(7) no
C26b C27b C28b . 111.8(7) no
C29b C28b C27b . 110.7(7) no
C28b C29b C30b . 113.0(9) no
C29b C30b C31b . 109.1(9) no
C26b C31b C30b . 110.5(7) no
C20a N1a H1a1 . 108.2 no
C26a N1a H1a1 . 108.2 no
C20a N1a H1a2 . 108.2 no
C26a N1a H1a2 . 108.2 no
H1a1 N1a H1a2 . 107.4 no
C2a C1a H1a3 . 109.5 no
Sn1a C1a H1a3 . 109.5 no
C2a C1a H1a4 . 109.5 no
Sn1a C1a H1a4 . 109.5 no
H1a3 C1a H1a4 . 108.1 no
C3a C2a H2a1 . 109.1 no
C1a C2a H2a1 . 109.1 no
C3a C2a H2a2 . 109.1 no
C1a C2a H2a2 . 109.1 no
H2a1 C2a H2a2 . 107.8 no
C2a C3a H3a1 . 109.9 no
C4a C3a H3a1 . 109.9 no
C2a C3a H3a2 . 109.9 no
C4a C3a H3a2 . 109.9 no
H3a1 C3a H3a2 . 108.3 no
C3a C4a H4a1 . 109.5 no
C3a C4a H4a2 . 109.5 no
H4a1 C4a H4a2 . 109.5 no
C3a C4a H4a3 . 109.5 no
H4a1 C4a H4a3 . 109.5 no
H4a2 C4a H4a3 . 109.5 no
C6a C5a H5a1 . 110.3 no
Sn1a C5a H5a1 . 110.3 no
C6a C5a H5a2 . 110.3 no
Sn1a C5a H5a2 . 110.3 no
H5a1 C5a H5a2 . 108.6 no
C7a C6a H6a1 . 108.3 no
C5a C6a H6a1 . 108.3 no
C7a C6a H6a2 . 108.3 no
C5a C6a H6a2 . 108.3 no
H6a1 C6a H6a2 . 107.4 no
C6a C7a H7a1 . 110.8 no
C8a C7a H7a1 . 110.8 no
C6a C7a H7a2 . 110.8 no
C8a C7a H7a2 . 110.8 no
H7a1 C7a H7a2 . 108.9 no
C7a C8a H8a1 . 109.5 no
C7a C8a H8a2 . 109.5 no
H8a1 C8a H8a2 . 109.5 no
C7a C8a H8a3 . 109.5 no
H8a1 C8a H8a3 . 109.5 no
H8a2 C8a H8a3 . 109.5 no
C10a C9a H9a1 . 105.1 no
Sn1a C9a H9a1 . 105.1 no
C10a C9a H9a2 . 105.1 no
Sn1a C9a H9a2 . 105.1 no
H9a1 C9a H9a2 . 105.9 no
C9a C10a H10a . 110.2 no
C11a C10a H10a . 110.2 no
C9a C10a H10b . 110.2 no
C11a C10a H10b . 110.2 no
H10a C10a H10b . 108.5 no
C10a C11a H11a . 111.6 no
C12a C11a H11a . 111.6 no
C10a C11a H11b . 111.6 no
C12a C11a H11b . 111.6 no
H11a C11a H11b . 109.4 no
C11a C12a H12a . 109.5 no
C11a C12a H12b . 109.5 no
H12a C12a H12b . 109.5 no
C11a C12a H12c . 109.5 no
H12a C12a H12c . 109.5 no
H12b C12a H12c . 109.5 no
C14a C15a H15a . 119.2 no
C16a C15a H15a . 119.2 no
C18a C17a H17a . 119.2 no
C16a C17a H17a . 119.2 no
N1a C20a H20a . 108.7 no
C21a C20a H20a . 108.7 no
C25a C20a H20a . 108.7 no
C20a C21a H21a . 109.4 no
C22a C21a H21a . 109.4 no
C20a C21a H21b . 109.4 no
C22a C21a H21b . 109.4 no
H21a C21a H21b . 108.0 no
C23a C22a H22a . 109.6 no
C21a C22a H22a . 109.6 no
C23a C22a H22b . 109.6 no
C21a C22a H22b . 109.6 no
H22a C22a H22b . 108.1 no
C22a C23a H23a . 109.5 no
C24a C23a H23a . 109.5 no
C22a C23a H23b . 109.5 no
C24a C23a H23b . 109.5 no
H23a C23a H23b . 108.1 no
C23a C24a H24a . 109.6 no
C25a C24a H24a . 109.6 no
C23a C24a H24b . 109.6 no
C25a C24a H24b . 109.6 no
H24a C24a H24b . 108.1 no
C20a C25a H25a . 109.6 no
C24a C25a H25a . 109.6 no
C20a C25a H25b . 109.6 no
C24a C25a H25b . 109.6 no
H25a C25a H25b . 108.1 no
N1a C26a H26a . 108.6 no
C27a C26a H26a . 108.6 no
C31a C26a H26a . 108.6 no
C26a C27a H27a . 109.5 no
C28a C27a H27a . 109.5 no
C26a C27a H27b . 109.5 no
C28a C27a H27b . 109.5 no
H27a C27a H27b . 108.1 no
C29a C28a H28a . 109.9 no
C27a C28a H28a . 109.9 no
C29a C28a H28b . 109.9 no
C27a C28a H28b . 109.9 no
H28a C28a H28b . 108.3 no
C28a C29a H29a . 109.3 no
C30a C29a H29a . 109.3 no
C28a C29a H29b . 109.3 no
C30a C29a H29b . 109.3 no
H29a C29a H29b . 108.0 no
C29a C30a H30a . 109.3 no
C31a C30a H30a . 109.3 no
C29a C30a H30b . 109.3 no
C31a C30a H30b . 109.3 no
H30a C30a H30b . 108.0 no
C26a C31a H31a . 109.5 no
C30a C31a H31a . 109.5 no
C26a C31a H31b . 109.5 no
C30a C31a H31b . 109.5 no
H31a C31a H31b . 108.1 no
C20b N1b H1b1 . 108.0 no
C26b N1b H1b1 . 108.0 no
C20b N1b H1b2 . 108.0 no
C26b N1b H1b2 . 108.0 no
H1b1 N1b H1b2 . 107.2 no
C2b C1b H1b3 . 111.0 no
Sn1b C1b H1b3 . 111.0 no
C2b C1b H1b4 . 111.0 no
Sn1b C1b H1b4 . 111.0 no
H1b3 C1b H1b4 . 109.0 no
C3b C2b H2b1 . 110.1 no
C1b C2b H2b1 . 110.1 no
C3b C2b H2b2 . 110.1 no
C1b C2b H2b2 . 110.1 no
H2b1 C2b H2b2 . 108.4 no
C2b C3b H3b1 . 109.5 no
C4b C3b H3b1 . 109.5 no
C2b C3b H3b2 . 109.5 no
C4b C3b H3b2 . 109.5 no
H3b1 C3b H3b2 . 108.1 no
C3b C4b H4b1 . 109.5 no
C3b C4b H4b2 . 109.5 no
H4b1 C4b H4b2 . 109.5 no
C3b C4b H4b3 . 109.5 no
H4b1 C4b H4b3 . 109.5 no
H4b2 C4b H4b3 . 109.5 no
C6b C5b H5b1 . 109.8 no
Sn1b C5b H5b1 . 109.8 no
C6b C5b H5b2 . 109.8 no
Sn1b C5b H5b2 . 109.8 no
H5b1 C5b H5b2 . 108.2 no
C7b C6b H6b1 . 109.4 no
C5b C6b H6b1 . 109.4 no
C7b C6b H6b2 . 109.4 no
C5b C6b H6b2 . 109.4 no
H6b1 C6b H6b2 . 108.0 no
C6b C7b H7b1 . 110.2 no
C8b C7b H7b1 . 110.2 no
C6b C7b H7b2 . 110.2 no
C8b C7b H7b2 . 110.2 no
H7b1 C7b H7b2 . 108.5 no
C7b C8b H8b1 . 109.5 no
C7b C8b H8b2 . 109.5 no
H8b1 C8b H8b2 . 109.5 no
C7b C8b H8b3 . 109.5 no
H8b1 C8b H8b3 . 109.5 no
H8b2 C8b H8b3 . 109.5 no
C10b C9b H9b1 . 109.2 no
Sn1b C9b H9b1 . 109.2 no
C10b C9b H9b2 . 109.2 no
Sn1b C9b H9b2 . 109.2 no
H9b1 C9b H9b2 . 107.9 no
C9b C10b H10c . 109.3 no
C11b C10b H10c . 109.3 no
C9b C10b H10d . 109.3 no
C11b C10b H10d . 109.3 no
H10c C10b H10d . 108.0 no
C12b C11b H11c . 110.5 no
C10b C11b H11c . 110.5 no
C12b C11b H11d . 110.5 no
C10b C11b H11d . 110.5 no
H11c C11b H11d . 108.6 no
C11b C12b H12d . 109.5 no
C11b C12b H12e . 109.5 no
H12d C12b H12e . 109.5 no
C11b C12b H12f . 109.5 no
H12d C12b H12f . 109.5 no
H12e C12b H12f . 109.5 no
C14b C15b H15b . 118.9 no
C16b C15b H15b . 118.9 no
C18b C17b H17b . 118.9 no
C16b C17b H17b . 118.9 no
N1b C20b H20b . 108.3 no
C21b C20b H20b . 108.3 no
C25b C20b H20b . 108.3 no
C20b C21b H21c . 109.6 no
C22b C21b H21c . 109.6 no
C20b C21b H21d . 109.6 no
C22b C21b H21d . 109.6 no
H21c C21b H21d . 108.1 no
C23b C22b H22c . 109.6 no
C21b C22b H22c . 109.6 no
C23b C22b H22d . 109.6 no
C21b C22b H22d . 109.6 no
H22c C22b H22d . 108.1 no
C24b C23b H23c . 109.5 no
C22b C23b H23c . 109.5 no
C24b C23b H23d . 109.5 no
C22b C23b H23d . 109.5 no
H23c C23b H23d . 108.1 no
C23b C24b H24c . 109.4 no
C25b C24b H24c . 109.4 no
C23b C24b H24d . 109.4 no
C25b C24b H24d . 109.4 no
H24c C24b H24d . 108.0 no
C24b C25b H25c . 109.6 no
C20b C25b H25c . 109.6 no
C24b C25b H25d . 109.6 no
C20b C25b H25d . 109.6 no
H25c C25b H25d . 108.1 no
N1b C26b H26b . 107.7 no
C27b C26b H26b . 107.7 no
C31b C26b H26b . 107.7 no
C26b C27b H27c . 109.3 no
C28b C27b H27c . 109.3 no
C26b C27b H27d . 109.3 no
C28b C27b H27d . 109.3 no
H27c C27b H27d . 107.9 no
C29b C28b H28c . 109.5 no
C27b C28b H28c . 109.5 no
C29b C28b H28d . 109.5 no
C27b C28b H28d . 109.5 no
H28c C28b H28d . 108.1 no
C28b C29b H29c . 109.0 no
C30b C29b H29c . 109.0 no
C28b C29b H29d . 109.0 no
C30b C29b H29d . 109.0 no
H29c C29b H29d . 107.8 no
C29b C30b H30c . 109.9 no
C31b C30b H30c . 109.9 no
C29b C30b H30d . 109.9 no
C31b C30b H30d . 109.9 no
H30c C30b H30d . 108.3 no
C26b C31b H31c . 109.6 no
C30b C31b H31c . 109.6 no
C26b C31b H31d . 109.6 no
C30b C31b H31d . 109.6 no
H31c C31b H31d . 108.1 no

loop_
_geom_bond_atom_site_label_1
_geom_bond_atom_site_label_2
_geom_bond_site_symmetry_2
_geom_bond_distance
_geom_bond_publ_flag
Sn1a C1a . 2.127(9) yes
Sn1a C5a . 2.130(10) yes
Sn1a C9a . 2.080(10) yes
Sn1a O1a . 2.285(4) yes
Sn1a O3a 4_565 2.292(4) yes
O1a C13a . 1.256(8) no
O2a C13a . 1.226(8) no
O3a C19a . 1.274(8) no
O4a C19a . 1.213(8) no
O5a C14a . 1.365(6) no
O5a C18a . 1.376(7) no
O6a C16a . 1.220(8) no
N1a C20a . 1.490(8) no
N1a C26a . 1.501(8) no
C1a C2a . 1.525(9) no
C2a C3a . 1.513(9) no
C3a C4a . 1.514(9) no
C5a C6a . 1.544(9) no
C6a C7a . 1.497(9) no
C7a C8a . 1.530(10) no
C9a C10a . 1.500(10) no
C10a C11a . 1.540(10) no
C11a C12a . 1.560(10) no
C13a C14a . 1.523(8) no
C14a C15a . 1.319(8) no
C15a C16a . 1.467(9) no
C16a C17a . 1.449(9) no
C17a C18a . 1.315(9) no
C18a C19a . 1.544(9) no
C20a C21a . 1.525(7) no
C20a C25a . 1.530(7) no
C21a C22a . 1.529(8) no
C22a C23a . 1.527(8) no
C23a C24a . 1.530(9) no
C24a C25a . 1.536(8) no
C26a C27a . 1.516(7) no
C26a C31a . 1.519(7) no
C27a C28a . 1.530(8) no
C28a C29a . 1.521(9) no
C29a C30a . 1.527(8) no
C30a C31a . 1.530(7) no
Sn1b C1b . 2.200(10) yes
Sn1b C5b . 2.150(10) yes
Sn1b C9b . 2.140(10) yes
Sn1b O1b . 2.286(5) yes
Sn1b O3b 4_566 2.292(5) yes
O1b C13b . 1.258(9) no
O2b C13b . 1.223(9) no
O3b C19b . 1.262(8) no
O4b C19b . 1.218(8) no
O5b C18b . 1.367(7) no
O5b C14b . 1.369(7) no
O6b C16b . 1.222(8) no
N1b C20b . 1.486(8) no
N1b C26b . 1.495(8) no
C1b C2b . 1.530(10) no
C2b C3b . 1.520(10) no
C3b C4b . 1.540(10) no
C5b C6b . 1.552(9) no
C6b C7b . 1.534(9) no
C7b C8b . 1.570(10) no
C9b C10b . 1.519(9) no
C10b C11b . 1.544(9) no
C11b C12b . 1.531(9) no
C13b C14b . 1.510(10) no
C14b C15b . 1.327(9) no
C15b C16b . 1.445(9) no
C18b C19b . 1.520(9) no
C20b C21b . 1.521(7) no
C20b C25b . 1.534(7) no
C21b C22b . 1.542(8) no
C22b C23b . 1.519(8) no
C23b C24b . 1.516(8) no
C24b C25b . 1.532(8) no
C26b C27b . 1.516(7) no
C26b C31b . 1.524(7) no
C27b C28b . 1.545(8) no
C28b C29b . 1.524(9) no
C29b C30b . 1.527(9) no
C30b C31b . 1.552(9) no
N1a H1a1 . .9000 no
N1a H1a2 . .9000 no
C1a H1a3 . .9700 no
C1a H1a4 . .9700 no
C2a H2a1 . .9700 no
C2a H2a2 . .9700 no
C3a H3a1 . .9700 no
C3a H3a2 . .9700 no
C4a H4a1 . .9600 no
C4a H4a2 . .9600 no
C4a H4a3 . .9600 no
C5a H5a1 . .9700 no
C5a H5a2 . .9700 no
C6a H6a1 . .9700 no
C6a H6a2 . .9700 no
C7a H7a1 . .9700 no
C7a H7a2 . .9700 no
C8a H8a1 . .9600 no
C8a H8a2 . .9600 no
C8a H8a3 . .9600 no
C9a H9a1 . .9700 no
C9a H9a2 . .9700 no
C10a H10a . .9700 no
C10a H10b . .9700 no
C11a H11a . .9700 no
C11a H11b . .9700 no
C12a H12a . .9600 no
C12a H12b . .9600 no
C12a H12c . .9600 no
C15a H15a . .9300 no
C17a H17a . .9300 no
C20a H20a . .9800 no
C21a H21a . .9700 no
C21a H21b . .9700 no
C22a H22a . .9700 no
C22a H22b . .9700 no
C23a H23a . .9700 no
C23a H23b . .9700 no
C24a H24a . .9700 no
C24a H24b . .9700 no
C25a H25a . .9700 no
C25a H25b . .9700 no
C26a H26a . .9800 no
C27a H27a . .9700 no
C27a H27b . .9700 no
C28a H28a . .9700 no
C28a H28b . .9700 no
C29a H29a . .9700 no
C29a H29b . .9700 no
C30a H30a . .9700 no
C30a H30b . .9700 no
C31a H31a . .9700 no
C31a H31b . .9700 no
N1b H1b1 . .9000 no
N1b H1b2 . .9000 no
C1b H1b3 . .9700 no
C1b H1b4 . .9700 no
C2b H2b1 . .9700 no
C2b H2b2 . .9700 no
C3b H3b1 . .9700 no
C3b H3b2 . .9700 no
C4b H4b1 . .9600 no
C4b H4b2 . .9600 no
C4b H4b3 . .9600 no
C5b H5b1 . .9700 no
C5b H5b2 . .9700 no
C6b H6b1 . .9700 no
C6b H6b2 . .9700 no
C7b H7b1 . .9700 no
C7b H7b2 . .9700 no
C8b H8b1 . .9600 no
C8b H8b2 . .9600 no
C8b H8b3 . .9600 no
C9b H9b1 . .9700 no
C9b H9b2 . .9700 no
C10b H10c . .9700 no
C10b H10d . .9700 no
C11b H11c . .9700 no
C11b H11d . .9700 no
C12b H12d . .9600 no
C12b H12e . .9600 no
C12b H12f . .9600 no
C15b H15b . .9300 no
C17b H17b . .9300 no
C20b H20b . .9800 no
C21b H21c . .9700 no
C21b H21d . .9700 no
C22b H22c . .9700 no
C22b H22d . .9700 no
C23b H23c . .9700 no
C23b H23d . .9700 no
C24b H24c . .9700 no
C24b H24d . .9700 no
C25b H25c . .9700 no
C25b H25d . .9700 no
C26b H26b . .9800 no
C27b H27c . .9700 no
C27b H27d . .9700 no
C28b H28c . .9700 no
C28b H28d . .9700 no
C29b H29c . .9700 no
C29b H29d . .9700 no
C30b H30c . .9700 no
C30b H30d . .9700 no
C31b H31c . .9700 no
C31b H31d . .9700 no

loop_
_geom_hbond_atom_site_label_D
_geom_hbond_atom_site_label_H
_geom_hbond_atom_site_label_A
_geom_hbond_distance_DH
_geom_hbond_distance_HA
_geom_hbond_distance_DA
_geom_hbond_angle_DHA
_geom_hbond_publ_flag
N1a H1a1 O2a .90 1.89 2.785(7) 172.4 no
N1a H1a2 O4a .90 1.90 2.788(7) 168.8 no
N1b H1b2 O2b .90 1.89 2.786(8) 171.0 no
N1b H1b1 O4b .90 1.87 2.765(7) 171.7 no

loop_
_geom_torsion_atom_site_label_1
_geom_torsion_atom_site_label_2
_geom_torsion_atom_site_label_3
_geom_torsion_atom_site_label_4
_geom_torsion_site_symmetry_1
_geom_torsion
_geom_torsion_publ_flag
C9a Sn1a O1a C13a . -58.3(6) no
C1a Sn1a O1a C13a . -175.4(6) no
C5a Sn1a O1a C13a . 66.4(6) no
O3a Sn1a O1a C13a 4_565 -108(2) no
C9a Sn1a C1a C2a . -11.0(10) no
C5a Sn1a C1a C2a . 166.8(9) no
O1a Sn1a C1a C2a . 76.9(9) no
O3a Sn1a C1a C2a 4_565 -97.8(9) no
Sn1a C1a C2a C3a . -174.0(10) no
C1a C2a C3a C4a . -170.0(10) no
C9a Sn1a C5a C6a . 155.2(9) no
C1a Sn1a C5a C6a . -23.0(10) no
O1a Sn1a C5a C6a . 64.2(9) no
O3a Sn1a C5a C6a 4_565 -116.4(9) no
Sn1a C5a C6a C7a . 177.0(10) no
C5a C6a C7a C8a . -166(2) no
C1a Sn1a C9a C10a . -129.0(10) no
C5a Sn1a C9a C10a . 54.0(10) no
O1a Sn1a C9a C10a . 146.0(10) no
O3a Sn1a C9a C10a 4_565 -39.0(10) no
Sn1a C9a C10a C11a . -58(2) no
C9a C10a C11a C12a . 163(2) no
Sn1a O1a C13a O2a . -6.0(10) no
Sn1a O1a C13a C14a . 176.4(4) no
C18a O5a C14a C15a . -2.4(8) no
C18a O5a C14a C13a . 177.1(5) no
O2a C13a C14a C15a . -175.6(6) no
O1a C13a C14a C15a . 2.0(10) no
O2a C13a C14a O5a . 4.9(8) no
O1a C13a C14a O5a . -177.2(5) no
O5a C14a C15a C16a . -2.0(10) no
C13a C14a C15a C16a . 178.9(6) no
C14a C15a C16a O6a . -174.2(7) no
C14a C15a C16a C17a . 5.2(9) no
O6a C16a C17a C18a . 174.3(7) no
C15a C16a C17a C18a . -5.0(10) no
C16a C17a C18a O5a . 2.0(10) no
C16a C17a C18a C19a . -179.4(6) no
C14a O5a C18a C17a . 2.5(9) no
C14a O5a C18a C19a . -176.7(5) no
Sn1a O3a C19a O4a 4_566 9.0(10) no
Sn1a O3a C19a C18a 4_566 -170.7(4) no
C17a C18a C19a O4a . 168.5(8) no
O5a C18a C19a O4a . -12.0(10) no
C17a C18a C19a O3a . -12.0(10) no
O5a C18a C19a O3a . 167.6(6) no
C26a N1a C20a C21a . -72.8(7) no
C26a N1a C20a C25a . 165.1(6) no
N1a C20a C21a C22a . -177.4(6) no
C25a C20a C21a C22a . -56.5(9) no
C20a C21a C22a C23a . 56.0(10) no
C21a C22a C23a C24a . -57.0(10) no
C22a C23a C24a C25a . 58.0(10) no
N1a C20a C25a C24a . 179.2(7) no
C21a C20a C25a C24a . 56.9(9) no
C23a C24a C25a C20a . -58.0(10) no
C20a N1a C26a C27a . 162.1(6) no
C20a N1a C26a C31a . -75.0(7) no
N1a C26a C27a C28a . -179.4(8) no
C31a C26a C27a C28a . 58.0(10) no
C26a C27a C28a C29a . -59.0(10) no
C27a C28a C29a C30a . 58.0(10) no
C28a C29a C30a C31a . -56.0(10) no
N1a C26a C31a C30a . -176.0(6) no
C27a C26a C31a C30a . -55.0(9) no
C29a C30a C31a C26a . 54.0(10) no
C9b Sn1b O1b C13b . 58.0(8) no
C5b Sn1b O1b C13b . -67.2(8) no
C1b Sn1b O1b C13b . 177.1(8) no
O3b Sn1b O1b C13b 4_566 149(3) no
C9b Sn1b C1b C2b . 33.0(10) no
C5b Sn1b C1b C2b . -147.0(10) no
O1b Sn1b C1b C2b . -60.0(10) no
O3b Sn1b C1b C2b 4_566 118.0(10) no
Sn1b C1b C2b C3b . 167(2) no
C1b C2b C3b C4b . -175(2) no
C9b Sn1b C5b C6b . -157.5(8) no
C1b Sn1b C5b C6b . 22.7(9) no
O1b Sn1b C5b C6b . -64.0(8) no
O3b Sn1b C5b C6b 4_566 113.6(8) no
Sn1b C5b C6b C7b . 173.0(10) no
C5b C6b C7b C8b . 166.0(10) no
C5b Sn1b C9b C10b . -22.0(10) no
C1b Sn1b C9b C10b . 158.0(8) no
O1b Sn1b C9b C10b . -112.4(8) no
O3b Sn1b C9b C10b 4_566 71.6(8) no
Sn1b C9b C10b C11b . -175.8(9) no
C9b C10b C11b C12b . -175.0(10) no
Sn1b O1b C13b O2b . -3.0(10) no
Sn1b O1b C13b C14b . 175.6(5) no
C18b O5b C14b C15b . 3.9(9) no
C18b O5b C14b C13b . -176.9(6) no
O2b C13b C14b C15b . 169.0(8) no
O1b C13b C14b C15b . -10.0(10) no
O2b C13b C14b O5b . -10.0(10) no
O1b C13b C14b O5b . 170.7(6) no
O5b C14b C15b C16b . .0(10) no
C13b C14b C15b C16b . -179.4(7) no
C14b C15b C16b O6b . 174.5(7) no
C14b C15b C16b C17b . -3.0(10) no
O6b C16b C17b C18b . -174.1(7) no
C15b C16b C17b C18b . 4.0(10) no
C16b C17b C18b O5b . -1.0(10) no
C16b C17b C18b C19b . -179.9(7) no
C14b O5b C18b C17b . -3.4(9) no
C14b O5b C18b C19b . 176.0(5) no
Sn1b O3b C19b O4b 4_565 -12.0(10) no
Sn1b O3b C19b C18b 4_565 166.1(4) no
C17b C18b C19b O4b . -176.0(7) no
O5b C18b C19b O4b . 5.0(10) no
C17b C18b C19b O3b . 6.0(10) no
O5b C18b C19b O3b . -173.4(6) no
C26b N1b C20b C21b . -65.3(8) no
C26b N1b C20b C25b . 172.4(6) no
N1b C20b C21b C22b . 178.2(7) no
C25b C20b C21b C22b . -59.1(9) no
C20b C21b C22b C23b . 59.0(10) no
C21b C22b C23b C24b . -57.0(10) no
C22b C23b C24b C25b . 56.0(10) no
C23b C24b C25b C20b . -57.0(10) no
N1b C20b C25b C24b . -177.7(6) no
C21b C20b C25b C24b . 58.2(9) no
C20b N1b C26b C27b . -59.3(8) no
C20b N1b C26b C31b . 175.1(7) no
N1b C26b C27b C28b . -175.4(7) no
C31b C26b C27b C28b . -53.0(10) no
C26b C27b C28b C29b . 51.0(10) no
C27b C28b C29b C30b . -55.0(10) no
C28b C29b C30b C31b . 58(2) no
N1b C26b C31b C30b . 179.9(9) no
C27b C26b C31b C30b . 55.0(10) no
C29b C30b C31b C26b . -56.0(10) no
